data_4501498
loop_
_publ_author_name
'Feng, Rui'
'Jiang, Fei-Long'
'Wu, Ming-Yan'
'Chen, Lian'
'Yan, Chun-Feng'
'Hong, Mao-Chun'

_publ_section_title
;
 Structures and Photoluminescent Properties of the Lanthanide Coordination
 Complexes with Hydroxyquinoline Carboxylate Ligands
;
_journal_issue 5
_journal_name_full 'Crystal Growth &amp; Design'
_journal_page_first 2306
_journal_paper_doi 10.1021/cg100026d
_journal_volume 10
_journal_year 2010
_chemical_formula_moiety 'C66 H54 Dy2 N8 O22, 2(O)'
_chemical_formula_sum 'C66 H54 Dy2 N8 O24'
_chemical_formula_weight 1668.17
_chemical_name_systematic
; 
 ? 
;
_space_group_IT_number 2
_symmetry_cell_setting triclinic
_symmetry_space_group_name_Hall '-P 1'
_symmetry_space_group_name_H-M 'P -1'
_atom_sites_solution_hydrogens geom
_atom_sites_solution_primary direct
_atom_sites_solution_secondary difmap
_audit_creation_method SHELXL-97
_cell_angle_alpha 106.516(5)
_cell_angle_beta 94.937(4)
_cell_angle_gamma 96.119(5)
_cell_formula_units_Z 1
_cell_length_a 9.9629(10)
_cell_length_b 11.4065(14)
_cell_length_c 14.9499(17)
_cell_measurement_reflns_used 3703
_cell_measurement_temperature 293(2)
_cell_measurement_theta_max 27.4797
_cell_measurement_theta_min 3.1114
_cell_volume 1607.4(3)
_computing_structure_refinement 'SHELXL-97 (Sheldrick, 1997)'
_computing_structure_solution 'SHELXS-97 (Sheldrick, 1990)'
_diffrn_ambient_temperature 293(2)
_diffrn_measured_fraction_theta_full 0.954
_diffrn_measured_fraction_theta_max 0.954
_diffrn_measurement_device_type
;
Mercury70 (2x2 bin mode)
;
_diffrn_measurement_method CCD_Profile_fitting
_diffrn_radiation_monochromator graphite
_diffrn_radiation_source 'fine-focus sealed tube'
_diffrn_radiation_type MoK\a
_diffrn_radiation_wavelength 0.71073
_diffrn_reflns_av_R_equivalents 0.0411
_diffrn_reflns_av_sigmaI/netI 0.0719
_diffrn_reflns_limit_h_max 11
_diffrn_reflns_limit_h_min -11
_diffrn_reflns_limit_k_max 13
_diffrn_reflns_limit_k_min -13
_diffrn_reflns_limit_l_max 17
_diffrn_reflns_limit_l_min -17
_diffrn_reflns_number 10158
_diffrn_reflns_theta_full 25.00
_diffrn_reflns_theta_max 25.00
_diffrn_reflns_theta_min 2.07
_diffrn_standards_number 6878
_exptl_absorpt_coefficient_mu 2.397
_exptl_absorpt_correction_T_max 0.9102
_exptl_absorpt_correction_T_min 0.7619
_exptl_absorpt_correction_type multi-scan
_exptl_crystal_colour White
_exptl_crystal_density_diffrn 1.723
_exptl_crystal_density_method 'not measured'
_exptl_crystal_description Prism
_exptl_crystal_F_000 830
_exptl_crystal_size_max 0.12
_exptl_crystal_size_mid 0.06
_exptl_crystal_size_min 0.04
_refine_diff_density_max 1.903
_refine_diff_density_min -1.554
_refine_diff_density_rms 0.166
_refine_ls_extinction_method none
_refine_ls_goodness_of_fit_ref 1.067
_refine_ls_hydrogen_treatment constr
_refine_ls_matrix_type full
_refine_ls_number_parameters 269
_refine_ls_number_reflns 5394
_refine_ls_number_restraints 0
_refine_ls_restrained_S_all 1.067
_refine_ls_R_factor_all 0.0674
_refine_ls_R_factor_gt 0.0580
_refine_ls_shift/su_max 0.000
_refine_ls_shift/su_mean 0.000
_refine_ls_structure_factor_coef Fsqd
_refine_ls_weighting_details 'calc w=1/[\s^2^(Fo^2^)+(0.0480P)^2^+12.1995P] where P=(Fo^2^+2Fc^2^)/3'
_refine_ls_weighting_scheme calc
_refine_ls_wR_factor_gt 0.1253
_refine_ls_wR_factor_ref 0.1341
_reflns_number_gt 4729
_reflns_number_total 5394
_reflns_threshold_expression >2sigma(I)
_cod_data_source_file cg100026d_si_001.cif
_cod_data_source_block complex3
_cod_depositor_comments
;
The following automatic conversions were performed:

'_exptl_absorpt_correction_type' value 'Multi-scan' changed to
'multi-scan' according to
/home/saulius/struct/CIF-dictionaries/cif_core.dic dictionary named
'cif_core.dic' version 2.4.2 from 2011-04-26.

Automatic conversion script
Id: cif_fix_values 1715 2011-07-08 13:25:40Z adriana 
;
_cod_original_sg_symbol_Hall -P_1
_cod_original_sg_symbol_H-M p_-1
_cod_database_code 4501498

loop_
_symmetry_equiv_pos_as_xyz
'x, y, z'
'-x, -y, -z'

loop_
_atom_site_label
_atom_site_type_symbol
_atom_site_fract_x
_atom_site_fract_y
_atom_site_fract_z
_atom_site_U_iso_or_equiv
_atom_site_adp_type
_atom_site_occupancy
_atom_site_symmetry_multiplicity
_atom_site_calc_flag
_atom_site_refinement_flags
Dy1 Dy 0.38150(4) 0.48346(3) 0.10255(2) 0.02131(14) Uani 1 1 d .
O3 O 0.8509(7) 0.3821(6) 0.4804(4) 0.0511(19) Uani 1 1 d .
O7 O 0.4318(5) 0.2931(5) 0.0127(4) 0.0243(12) Uani 1 1 d .
O6 O -0.0694(6) 0.5813(6) -0.2854(4) 0.0366(15) Uani 1 1 d .
H6 H -0.1433 0.5441 -0.3129 0.044 Uiso 1 1 calc R
O9 O 0.7358(6) -0.1053(5) -0.1503(4) 0.0386(15) Uani 1 1 d .
O5 O 0.3897(5) 0.4709(5) -0.0875(4) 0.0303(13) Uani 1 1 d .
O2 O 0.5143(6) 0.3980(5) 0.2195(4) 0.0322(14) Uani 1 1 d .
O8 O 0.5841(5) 0.3153(5) -0.0859(4) 0.0294(13) Uani 1 1 d .
O1 O 0.4558(7) 0.5825(6) 0.2651(4) 0.0421(16) Uani 1 1 d .
O11 O 0.2223(6) 0.3363(5) 0.1399(4) 0.0364(15) Uani 1 1 d .
O4 O 0.2022(6) 0.4418(7) -0.0269(4) 0.0462(17) Uani 1 1 d .
O10 O 0.2044(6) 0.5884(6) 0.1645(5) 0.0406(16) Uani 1 1 d .
N2 N 0.0183(7) 0.4066(7) -0.3538(5) 0.0308(16) Uani 1 1 d .
N1 N 0.7608(8) 0.5588(7) 0.5438(5) 0.0390(19) Uani 1 1 d .
H1 H 0.8146 0.5725 0.5949 0.047 Uiso 1 1 calc R
N3 N 0.5079(7) -0.1373(6) -0.1500(5) 0.0317(17) Uani 1 1 d .
H3 H 0.5096 -0.2155 -0.1714 0.038 Uiso 1 1 calc R
C13 C 0.0927(8) 0.5141(8) -0.1922(6) 0.0337(7) Uani 1 1 d .
H13 H 0.0865 0.5779 -0.1384 0.040 Uiso 1 1 calc R
C1 C 0.5150(10) 0.4983(9) 0.2820(6) 0.0384(7) Uani 1 1 d .
C21 C 0.5050(9) 0.2516(8) -0.0506(6) 0.0322(6) Uani 1 1 d .
C11 C 0.2622(9) 0.4484(8) -0.0945(6) 0.0337(7) Uani 1 1 d .
C14 C 0.0100(9) 0.5051(8) -0.2785(6) 0.0337(7) Uani 1 1 d .
C12 C 0.1791(9) 0.4318(8) -0.1878(6) 0.0337(7) Uani 1 1 d .
C22 C 0.4997(9) 0.1134(8) -0.0865(6) 0.0322(6) Uani 1 1 d .
C26 C 0.3741(9) 0.0301(8) -0.0988(6) 0.0322(6) Uani 1 1 d .
C16 C 0.1873(9) 0.3280(8) -0.2685(6) 0.0337(7) Uani 1 1 d .
C2 C 0.5928(9) 0.5198(9) 0.3784(6) 0.0384(7) Uani 1 1 d .
C20 C 0.0978(9) 0.2158(8) -0.4292(6) 0.0337(7) Uani 1 1 d .
H20 H 0.0417 0.2094 -0.4839 0.040 Uiso 1 1 calc R
C15 C 0.1004(9) 0.3169(8) -0.3510(6) 0.0337(7) Uani 1 1 d .
C24 C 0.6269(9) -0.0635(8) -0.1368(6) 0.0322(6) Uani 1 1 d .
C3 C 0.6807(9) 0.4394(9) 0.3865(6) 0.0384(7) Uani 1 1 d .
H3A H 0.6836 0.3711 0.3352 0.046 Uiso 1 1 calc R
C6 C 0.5833(10) 0.6242(9) 0.4570(6) 0.0384(7) Uani 1 1 d .
C5 C 0.6719(10) 0.6419(9) 0.5404(6) 0.0384(7) Uani 1 1 d .
C4 C 0.7700(10) 0.4558(9) 0.4718(6) 0.0384(7) Uani 1 1 d .
C19 C 0.1770(8) 0.1251(8) -0.4271(6) 0.0337(7) Uani 1 1 d .
H19 H 0.1733 0.0567 -0.4795 0.040 Uiso 1 1 calc R
C25 C 0.3823(9) -0.0990(8) -0.1321(6) 0.0322(6) Uani 1 1 d .
C23 C 0.6168(9) 0.0690(8) -0.1054(6) 0.0322(6) Uani 1 1 d .
H23 H 0.6951 0.1247 -0.0982 0.039 Uiso 1 1 calc R
C8 C 0.4925(10) 0.8112(9) 0.5393(6) 0.0384(7) Uani 1 1 d .
H8 H 0.4314 0.8674 0.5393 0.046 Uiso 1 1 calc R
C10 C 0.6739(10) 0.7455(8) 0.6208(6) 0.0384(7) Uani 1 1 d .
H10 H 0.7353 0.7573 0.6740 0.046 Uiso 1 1 calc R
C18 C 0.2637(8) 0.1367(8) -0.3448(6) 0.0337(7) Uani 1 1 d .
H18 H 0.3176 0.0754 -0.3430 0.040 Uiso 1 1 calc R
C27 C 0.2453(8) 0.0648(8) -0.0809(6) 0.0322(6) Uani 1 1 d .
H27 H 0.2355 0.1480 -0.0599 0.039 Uiso 1 1 calc R
C17 C 0.2699(9) 0.2357(8) -0.2682(6) 0.0337(7) Uani 1 1 d .
H17 H 0.3293 0.2427 -0.2149 0.040 Uiso 1 1 calc R
C9 C 0.5851(9) 0.8267(9) 0.6184(6) 0.0384(7) Uani 1 1 d .
H9 H 0.5858 0.8944 0.6709 0.046 Uiso 1 1 calc R
C7 C 0.4920(10) 0.7103(8) 0.4595(6) 0.0384(7) Uani 1 1 d .
H7 H 0.4296 0.7001 0.4070 0.046 Uiso 1 1 calc R
C30 C 0.2686(8) -0.1866(8) -0.1462(6) 0.0322(6) Uani 1 1 d .
H30 H 0.2758 -0.2703 -0.1687 0.039 Uiso 1 1 calc R
C29 C 0.1446(9) -0.1486(8) -0.1264(6) 0.0322(6) Uani 1 1 d .
H29 H 0.0681 -0.2065 -0.1345 0.039 Uiso 1 1 calc R
C28 C 0.1346(9) -0.0226(8) -0.0943(6) 0.0322(6) Uani 1 1 d .
H28 H 0.0505 0.0023 -0.0816 0.039 Uiso 1 1 calc R
N4 N 0.1343(13) 0.7759(11) 0.2067(12) 0.106(3) Uani 1 1 d .
C31 C 0.1464(15) 0.6728(14) 0.1647(14) 0.106(3) Uani 1 1 d .
H31 H 0.0854 0.6499 0.1100 0.128 Uiso 1 1 calc R
C33 C 0.2314(15) 0.8072(13) 0.2989(13) 0.106(3) Uani 1 1 d .
H33A H 0.2549 0.7322 0.3093 0.160 Uiso 1 1 calc R
H33B H 0.1874 0.8510 0.3504 0.160 Uiso 1 1 calc R
H33C H 0.3124 0.8577 0.2943 0.160 Uiso 1 1 calc R
C32 C 0.0683(14) 0.8698(13) 0.2117(13) 0.106(3) Uani 1 1 d .
H32A H 0.1319 0.9432 0.2227 0.160 Uiso 1 1 calc R
H32B H 0.0134 0.8794 0.2623 0.160 Uiso 1 1 calc R
H32C H 0.0110 0.8558 0.1536 0.160 Uiso 1 1 calc R
H11A H 0.2538 0.2855 0.1327 0.128 Uiso 1 1 d R
H11B H 0.1919 0.3483 0.1757 0.128 Uiso 1 1 d R
O12 O 0.887(3) 0.159(2) 0.3633(18) 0.295(12) Uiso 1 1 d .

loop_
_atom_site_aniso_label
_atom_site_aniso_U_11
_atom_site_aniso_U_22
_atom_site_aniso_U_33
_atom_site_aniso_U_23
_atom_site_aniso_U_13
_atom_site_aniso_U_12
Dy1 0.0229(2) 0.0202(2) 0.0204(2) 0.00599(17) -0.00154(15) 0.00483(15)
O3 0.058(4) 0.050(4) 0.033(4) -0.003(3) -0.022(3) 0.019(4)
O7 0.036(3) 0.016(3) 0.021(3) 0.002(2) 0.009(2) 0.010(2)
O6 0.043(4) 0.043(4) 0.027(3) 0.011(3) 0.000(3) 0.022(3)
O9 0.041(4) 0.028(3) 0.050(4) 0.012(3) 0.012(3) 0.015(3)
O5 0.017(3) 0.031(3) 0.038(3) 0.007(3) -0.007(2) 0.001(2)
O2 0.050(4) 0.021(3) 0.021(3) 0.003(3) -0.011(3) 0.007(3)
O8 0.033(3) 0.020(3) 0.040(3) 0.014(3) 0.011(3) 0.007(3)
O1 0.063(4) 0.038(4) 0.022(3) 0.004(3) -0.011(3) 0.020(3)
O11 0.037(3) 0.031(4) 0.049(4) 0.018(3) 0.017(3) 0.012(3)
O4 0.032(3) 0.082(5) 0.028(3) 0.022(4) -0.001(3) 0.011(3)
O10 0.033(3) 0.028(4) 0.066(4) 0.017(3) 0.016(3) 0.011(3)
N2 0.029(4) 0.035(4) 0.024(4) 0.004(3) -0.003(3) 0.009(3)
N1 0.048(5) 0.039(5) 0.025(4) 0.008(4) -0.013(3) 0.002(4)
N3 0.051(4) 0.011(4) 0.029(4) -0.001(3) 0.005(3) 0.006(3)
C13 0.0331(15) 0.0337(17) 0.0315(15) 0.0063(13) -0.0004(12) 0.0051(13)
C1 0.0486(18) 0.0353(18) 0.0289(15) 0.0064(14) -0.0027(13) 0.0094(14)
C21 0.0355(15) 0.0209(14) 0.0381(16) 0.0072(13) 0.0018(13) 0.0012(12)
C11 0.0331(15) 0.0337(17) 0.0315(15) 0.0063(13) -0.0004(12) 0.0051(13)
C14 0.0331(15) 0.0337(17) 0.0315(15) 0.0063(13) -0.0004(12) 0.0051(13)
C12 0.0331(15) 0.0337(17) 0.0315(15) 0.0063(13) -0.0004(12) 0.0051(13)
C22 0.0355(15) 0.0209(14) 0.0381(16) 0.0072(13) 0.0018(13) 0.0012(12)
C26 0.0355(15) 0.0209(14) 0.0381(16) 0.0072(13) 0.0018(13) 0.0012(12)
C16 0.0331(15) 0.0337(17) 0.0315(15) 0.0063(13) -0.0004(12) 0.0051(13)
C2 0.0486(18) 0.0353(18) 0.0289(15) 0.0064(14) -0.0027(13) 0.0094(14)
C20 0.0331(15) 0.0337(17) 0.0315(15) 0.0063(13) -0.0004(12) 0.0051(13)
C15 0.0331(15) 0.0337(17) 0.0315(15) 0.0063(13) -0.0004(12) 0.0051(13)
C24 0.0355(15) 0.0209(14) 0.0381(16) 0.0072(13) 0.0018(13) 0.0012(12)
C3 0.0486(18) 0.0353(18) 0.0289(15) 0.0064(14) -0.0027(13) 0.0094(14)
C6 0.0486(18) 0.0353(18) 0.0289(15) 0.0064(14) -0.0027(13) 0.0094(14)
C5 0.0486(18) 0.0353(18) 0.0289(15) 0.0064(14) -0.0027(13) 0.0094(14)
C4 0.0486(18) 0.0353(18) 0.0289(15) 0.0064(14) -0.0027(13) 0.0094(14)
C19 0.0331(15) 0.0337(17) 0.0315(15) 0.0063(13) -0.0004(12) 0.0051(13)
C25 0.0355(15) 0.0209(14) 0.0381(16) 0.0072(13) 0.0018(13) 0.0012(12)
C23 0.0355(15) 0.0209(14) 0.0381(16) 0.0072(13) 0.0018(13) 0.0012(12)
C8 0.0486(18) 0.0353(18) 0.0289(15) 0.0064(14) -0.0027(13) 0.0094(14)
C10 0.0486(18) 0.0353(18) 0.0289(15) 0.0064(14) -0.0027(13) 0.0094(14)
C18 0.0331(15) 0.0337(17) 0.0315(15) 0.0063(13) -0.0004(12) 0.0051(13)
C27 0.0355(15) 0.0209(14) 0.0381(16) 0.0072(13) 0.0018(13) 0.0012(12)
C17 0.0331(15) 0.0337(17) 0.0315(15) 0.0063(13) -0.0004(12) 0.0051(13)
C9 0.0486(18) 0.0353(18) 0.0289(15) 0.0064(14) -0.0027(13) 0.0094(14)
C7 0.0486(18) 0.0353(18) 0.0289(15) 0.0064(14) -0.0027(13) 0.0094(14)
C30 0.0355(15) 0.0209(14) 0.0381(16) 0.0072(13) 0.0018(13) 0.0012(12)
C29 0.0355(15) 0.0209(14) 0.0381(16) 0.0072(13) 0.0018(13) 0.0012(12)
C28 0.0355(15) 0.0209(14) 0.0381(16) 0.0072(13) 0.0018(13) 0.0012(12)
N4 0.085(5) 0.067(5) 0.200(9) 0.064(6) 0.077(5) 0.040(4)
C31 0.085(5) 0.067(5) 0.200(9) 0.064(6) 0.077(5) 0.040(4)
C33 0.085(5) 0.067(5) 0.200(9) 0.064(6) 0.077(5) 0.040(4)
C32 0.085(5) 0.067(5) 0.200(9) 0.064(6) 0.077(5) 0.040(4)

loop_
_atom_type_symbol
_atom_type_description
_atom_type_scat_dispersion_real
_atom_type_scat_dispersion_imag
_atom_type_scat_source
C C 0.0033 0.0016 'International Tables Vol C Tables 4.2.6.8 and 6.1.1.4'
Dy Dy -0.1892 4.4098 'International Tables Vol C Tables 4.2.6.8 and 6.1.1.4'
N N 0.0061 0.0033 'International Tables Vol C Tables 4.2.6.8 and 6.1.1.4'
O O 0.0106 0.0060 'International Tables Vol C Tables 4.2.6.8 and 6.1.1.4'
H H 0.0000 0.0000 'International Tables Vol C Tables 4.2.6.8 and 6.1.1.4'

loop_
_geom_angle_atom_site_label_1
_geom_angle_atom_site_label_2
_geom_angle_atom_site_label_3
_geom_angle
_geom_angle_site_symmetry_1
_geom_angle_site_symmetry_3
O5 Dy1 O7 77.81(19) 2_665 .
O5 Dy1 O10 138.3(2) 2_665 .
O7 Dy1 O10 143.6(2) . .
O5 Dy1 O8 72.13(19) 2_665 2_665
O7 Dy1 O8 132.59(18) . 2_665
O10 Dy1 O8 72.04(19) . 2_665
O5 Dy1 O1 83.1(2) 2_665 .
O7 Dy1 O1 126.63(19) . .
O10 Dy1 O1 73.4(2) . .
O8 Dy1 O1 85.3(2) 2_665 .
O5 Dy1 O11 142.76(19) 2_665 .
O7 Dy1 O11 76.41(19) . .
O10 Dy1 O11 72.9(2) . .
O8 Dy1 O11 144.26(19) 2_665 .
O1 Dy1 O11 91.1(2) . .
O5 Dy1 O4 123.0(2) 2_665 .
O7 Dy1 O4 81.4(2) . .
O10 Dy1 O4 74.1(2) . .
O8 Dy1 O4 85.2(2) 2_665 .
O1 Dy1 O4 147.4(2) . .
O11 Dy1 O4 78.8(2) . .
O5 Dy1 O2 74.08(19) 2_665 .
O7 Dy1 O2 74.79(18) . .
O10 Dy1 O2 113.6(2) . .
O8 Dy1 O2 127.87(19) 2_665 .
O1 Dy1 O2 52.04(19) . .
O11 Dy1 O2 73.5(2) . .
O4 Dy1 O2 146.9(2) . .
O5 Dy1 O5 74.48(18) 2_665 .
O7 Dy1 O5 67.48(17) . .
O10 Dy1 O5 111.49(19) . .
O8 Dy1 O5 69.63(18) 2_665 .
O1 Dy1 O5 150.4(2) . .
O11 Dy1 O5 118.39(19) . .
O4 Dy1 O5 48.51(17) . .
O2 Dy1 O5 134.84(17) . .
O5 Dy1 C1 76.8(2) 2_665 .
O7 Dy1 C1 100.8(2) . .
O10 Dy1 C1 93.9(3) . .
O8 Dy1 C1 106.8(2) 2_665 .
O1 Dy1 C1 25.9(2) . .
O11 Dy1 C1 82.2(2) . .
O4 Dy1 C1 159.8(2) . .
O2 Dy1 C1 26.2(2) . .
O5 Dy1 C1 150.7(2) . .
O5 Dy1 C11 99.3(2) 2_665 .
O7 Dy1 C11 73.3(2) . .
O10 Dy1 C11 92.3(2) . .
O8 Dy1 C11 76.3(2) 2_665 .
O1 Dy1 C11 159.6(2) . .
O11 Dy1 C11 98.5(2) . .
O4 Dy1 C11 23.7(2) . .
O2 Dy1 C11 148.1(2) . .
O5 Dy1 C11 24.86(19) . .
C1 Dy1 C11 173.7(3) . .
C21 O7 Dy1 138.9(5) . .
C14 O6 H6 109.5 . .
C11 O5 Dy1 169.3(6) . 2_665
C11 O5 Dy1 85.0(5) . .
Dy1 O5 Dy1 105.51(18) 2_665 .
C1 O2 Dy1 89.1(5) . .
C21 O8 Dy1 139.6(5) . 2_665
C1 O1 Dy1 98.0(5) . .
Dy1 O11 H11A 103.7 . .
Dy1 O11 H11B 124.0 . .
H11A O11 H11B 115.2 . .
C11 O4 Dy1 104.4(5) . .
C31 O10 Dy1 143.7(8) . .
C14 N2 C15 123.5(7) . .
C4 N1 C5 124.7(7) . .
C4 N1 H1 117.6 . .
C5 N1 H1 117.6 . .
C24 N3 C25 126.0(7) . .
C24 N3 H3 117.0 . .
C25 N3 H3 117.0 . .
C12 C13 C14 121.3(8) . .
C12 C13 H13 119.3 . .
C14 C13 H13 119.3 . .
O1 C1 O2 120.8(8) . .
O1 C1 C2 119.5(8) . .
O2 C1 C2 119.6(8) . .
O1 C1 Dy1 56.1(4) . .
O2 C1 Dy1 64.7(4) . .
C2 C1 Dy1 174.0(7) . .
O7 C21 O8 125.9(8) . .
O7 C21 C22 117.2(7) . .
O8 C21 C22 116.8(8) . .
O4 C11 O5 122.0(8) . .
O4 C11 C12 118.6(7) . .
O5 C11 C12 119.3(8) . .
O4 C11 Dy1 51.9(4) . .
O5 C11 Dy1 70.1(5) . .
C12 C11 Dy1 170.3(6) . .
O6 C14 N2 120.1(7) . .
O6 C14 C13 122.9(8) . .
N2 C14 C13 116.9(8) . .
C13 C12 C16 121.1(8) . .
C13 C12 C11 117.8(8) . .
C16 C12 C11 121.0(8) . .
C23 C22 C26 120.5(8) . .
C23 C22 C21 117.4(8) . .
C26 C22 C21 122.0(7) . .
C27 C26 C25 117.0(8) . .
C27 C26 C22 126.1(8) . .
C25 C26 C22 116.9(8) . .
C17 C16 C15 118.8(8) . .
C17 C16 C12 124.4(8) . .
C15 C16 C12 116.7(8) . .
C3 C2 C6 120.1(8) . .
C3 C2 C1 116.9(8) . .
C6 C2 C1 122.8(8) . .
C19 C20 C15 120.9(8) . .
C19 C20 H20 119.6 . .
C15 C20 H20 119.6 . .
N2 C15 C20 120.1(8) . .
N2 C15 C16 120.3(8) . .
C20 C15 C16 119.6(8) . .
O9 C24 N3 122.0(8) . .
O9 C24 C23 123.4(8) . .
N3 C24 C23 114.6(8) . .
C2 C3 C4 122.5(9) . .
C2 C3 H3A 118.8 . .
C4 C3 H3A 118.8 . .
C7 C6 C5 116.5(8) . .
C7 C6 C2 125.8(8) . .
C5 C6 C2 117.7(8) . .
N1 C5 C6 119.5(8) . .
N1 C5 C10 118.6(8) . .
C6 C5 C10 121.8(8) . .
O3 C4 N1 121.5(8) . .
O3 C4 C3 123.1(9) . .
N1 C4 C3 115.4(8) . .
C20 C19 C18 119.3(8) . .
C20 C19 H19 120.4 . .
C18 C19 H19 120.4 . .
C30 C25 N3 119.5(8) . .
C30 C25 C26 121.6(8) . .
N3 C25 C26 118.9(7) . .
C22 C23 C24 123.0(8) . .
C22 C23 H23 118.5 . .
C24 C23 H23 118.5 . .
C9 C8 C7 119.6(9) . .
C9 C8 H8 120.2 . .
C7 C8 H8 120.2 . .
C9 C10 C5 119.0(8) . .
C9 C10 H10 120.5 . .
C5 C10 H10 120.5 . .
C17 C18 C19 120.9(8) . .
C17 C18 H18 119.6 . .
C19 C18 H18 119.6 . .
C28 C27 C26 120.6(8) . .
C28 C27 H27 119.7 . .
C26 C27 H27 119.7 . .
C18 C17 C16 120.6(8) . .
C18 C17 H17 119.7 . .
C16 C17 H17 119.7 . .
C10 C9 C8 121.5(9) . .
C10 C9 H9 119.3 . .
C8 C9 H9 119.3 . .
C8 C7 C6 121.6(8) . .
C8 C7 H7 119.2 . .
C6 C7 H7 119.2 . .
C29 C30 C25 119.4(8) . .
C29 C30 H30 120.3 . .
C25 C30 H30 120.3 . .
C30 C29 C28 119.7(8) . .
C30 C29 H29 120.1 . .
C28 C29 H29 120.1 . .
C27 C28 C29 121.5(8) . .
C27 C28 H28 119.2 . .
C29 C28 H28 119.2 . .
C31 N4 C32 147(2) . .
C31 N4 C33 105.5(14) . .
C32 N4 C33 107.2(15) . .
O10 C31 N4 145(2) . .
O10 C31 H31 107.4 . .
N4 C31 H31 107.4 . .
N4 C33 H33A 109.5 . .
N4 C33 H33B 109.5 . .
H33A C33 H33B 109.5 . .
N4 C33 H33C 109.5 . .
H33A C33 H33C 109.5 . .
H33B C33 H33C 109.5 . .
N4 C32 H32A 109.5 . .
N4 C32 H32B 109.5 . .
H32A C32 H32B 109.5 . .
N4 C32 H32C 109.5 . .
H32A C32 H32C 109.5 . .
H32B C32 H32C 109.5 . .

loop_
_geom_bond_atom_site_label_1
_geom_bond_atom_site_label_2
_geom_bond_distance
_geom_bond_site_symmetry_2
Dy1 O5 2.328(5) 2_665
Dy1 O7 2.336(5) .
Dy1 O10 2.347(6) .
Dy1 O8 2.371(5) 2_665
Dy1 O1 2.383(6) .
Dy1 O11 2.401(6) .
Dy1 O4 2.421(6) .
Dy1 O2 2.569(5) .
Dy1 O5 2.812(6) .
Dy1 C1 2.841(9) .
Dy1 C11 2.980(9) .
O3 C4 1.250(11) .
O7 C21 1.261(10) .
O6 C14 1.256(10) .
O6 H6 0.8200 .
O9 C24 1.241(10) .
O5 C11 1.257(10) .
O5 Dy1 2.328(5) 2_665
O2 C1 1.254(11) .
O8 C21 1.264(9) .
O8 Dy1 2.371(5) 2_665
O1 C1 1.252(10) .
O11 H11A 0.6751 .
O11 H11B 0.6264 .
O4 C11 1.234(10) .
O10 C31 1.174(14) .
N2 C14 1.362(11) .
N2 C15 1.383(11) .
N1 C4 1.366(12) .
N1 C5 1.373(11) .
N1 H1 0.8600 .
N3 C24 1.343(10) .
N3 C25 1.392(11) .
N3 H3 0.8600 .
C13 C12 1.351(12) .
C13 C14 1.441(11) .
C13 H13 0.9300 .
C1 C2 1.518(12) .
C21 C22 1.507(12) .
C11 C12 1.511(12) .
C12 C16 1.446(12) .
C22 C23 1.341(12) .
C22 C26 1.452(11) .
C26 C27 1.408(12) .
C26 C25 1.427(12) .
C16 C17 1.404(12) .
C16 C15 1.411(12) .
C2 C3 1.357(12) .
C2 C6 1.432(13) .
C20 C19 1.372(12) .
C20 C15 1.386(12) .
C20 H20 0.9300 .
C24 C23 1.467(12) .
C3 C4 1.444(12) .
C3 H3A 0.9300 .
C6 C7 1.403(12) .
C6 C5 1.416(12) .
C5 C10 1.423(13) .
C19 C18 1.407(11) .
C19 H19 0.9300 .
C25 C30 1.388(11) .
C23 H23 0.9300 .
C8 C9 1.393(12) .
C8 C7 1.401(13) .
C8 H8 0.9300 .
C10 C9 1.353(12) .
C10 H10 0.9300 .
C18 C17 1.352(12) .
C18 H18 0.9300 .
C27 C28 1.366(11) .
C27 H27 0.9300 .
C17 H17 0.9300 .
C9 H9 0.9300 .
C7 H7 0.9300 .
C30 C29 1.380(12) .
C30 H30 0.9300 .
C29 C28 1.397(12) .
C29 H29 0.9300 .
C28 H28 0.9300 .
N4 C31 1.190(18) .
N4 C32 1.303(15) .
N4 C33 1.54(2) .
C31 H31 0.9300 .
C33 H33A 0.9600 .
C33 H33B 0.9600 .
C33 H33C 0.9600 .
C32 H32A 0.9600 .
C32 H32B 0.9600 .
C32 H32C 0.9600 .

loop_
_geom_hbond_atom_site_label_D
_geom_hbond_atom_site_label_H
_geom_hbond_atom_site_label_A
_geom_hbond_distance_DH
_geom_hbond_distance_HA
_geom_hbond_distance_DA
_geom_hbond_angle_DHA
_geom_hbond_site_symmetry_A
O6 H6 N1 0.82 2.33 2.871(9) 124.2 1_454
N1 H1 O6 0.86 2.02 2.871(9) 172.2 1_656
N3 H3 O2 0.86 1.98 2.834(9) 172.0 2_655
O11 H11A O9 0.68 2.16 2.756(8) 148.8 2_655
O11 H11B O6 0.63 2.15 2.765(8) 167.2 2_565
